data_4306373
loop_
_publ_author_name
'Alejandro Guijarro'
'\'Oscar Castillo'
'Arrigo Calzolari'
'Pablo J. Sanz Miguel'
'Carlos J. G\'omez-Garc\'ia'
'Rosa di Felice'
'F\'elix Zamora'

_publ_contact_author
;
 F\'elix Zamora, Departamento de Qu\'imica Inorg\'anica. 
 Universidad Aut\'onoma de Madrid, E-28049 Madrid, Spain
;
_publ_contact_author_email felix.zamora@uam.es
_publ_contact_author_fax '34 91 4974833'
_publ_contact_author_phone '34 91 4973962'
_publ_section_title
;
Electrical Conductivity in Platinum-Dimer Columns
;
_journal_name_full 'Inorganic Chemistry'
_journal_page_first 9736
_journal_page_last 9738
_journal_paper_doi 10.1021/ic801211m
_journal_volume 47
_journal_year 2008
_chemical_absolute_configuration rmad
_chemical_formula_iupac 'C28 H44 Pt2 S8'
_chemical_formula_moiety 'C28 H44 Pt2 S8'
_chemical_formula_sum 'C28 H44 Pt2 S8'
_chemical_formula_weight 1027.29
_chemical_name_systematic
;
tetrakis(mu-dithiocyclohexanecarboxylato)diplatinum
;
_space_group_IT_number 79
_symmetry_cell_setting tetragonal
_symmetry_space_group_name_Hall 'I 4'
_symmetry_space_group_name_H-M 'I 4'
_atom_sites_solution_hydrogens geom
_atom_sites_solution_primary direct
_atom_sites_solution_secondary difmap
_audit_creation_method SHELXL-97
_cell_angle_alpha 90
_cell_angle_beta 90
_cell_angle_gamma 90
_cell_formula_units_Z 2
_cell_length_a 16.927(6)
_cell_length_b 16.927(6)
_cell_length_c 6.0850(12)
_cell_measurement_reflns_used 2791
_cell_measurement_temperature 293(2)
_cell_measurement_theta_max 27.48
_cell_measurement_theta_min 3.4
_cell_volume 1743.5(9)
_computing_cell_refinement 'CrysAlis CCD (Oxford Diffraction, 2003)'
_computing_data_collection 'CrysAlis CCD (Oxford Diffraction, 2003)'
_computing_data_reduction 'CrysAlis RED (Oxford Diffraction, 2003)'
_computing_molecular_graphics 'Ortep-3 (Farrugia, 1997)'
_computing_publication_material 'WinGX (Farrugia, 1999)'
_computing_structure_refinement 'SHELXL-97 (Sheldrick, 1997)'
_computing_structure_solution 'Sir92 (Altamore et al., 1993)'
_diffrn_ambient_temperature 293(2)
_diffrn_measured_fraction_theta_full 0.833
_diffrn_measured_fraction_theta_max 0.833
_diffrn_measurement_device_type 'CCD area detector'
_diffrn_measurement_method 'phi and omega scans'
_diffrn_radiation_monochromator graphite
_diffrn_radiation_source 'fine-focus sealed tube'
_diffrn_radiation_type MoK\a
_diffrn_radiation_wavelength 0.71073
_diffrn_reflns_av_R_equivalents 0.053
_diffrn_reflns_limit_h_max 21
_diffrn_reflns_limit_h_min -21
_diffrn_reflns_limit_k_max 20
_diffrn_reflns_limit_k_min -20
_diffrn_reflns_limit_l_max 7
_diffrn_reflns_limit_l_min 0
_diffrn_reflns_number 2791
_diffrn_reflns_theta_full 27.48
_diffrn_reflns_theta_max 27.48
_diffrn_reflns_theta_min 3.4
_exptl_absorpt_coefficient_mu 8.512
_exptl_absorpt_correction_type none
_exptl_crystal_colour brown
_exptl_crystal_density_diffrn 1.957
_exptl_crystal_density_method 'not measured'
_exptl_crystal_description prism
_exptl_crystal_F_000 992
_exptl_crystal_size_max 0.10
_exptl_crystal_size_mid 0.04
_exptl_crystal_size_min 0.04
_refine_diff_density_max 1.205
_refine_diff_density_min -1.572
_refine_ls_abs_structure_details 'Flack H D (1983), Acta Cryst. A39, 876-881'
_refine_ls_abs_structure_Flack 0.024(17)
_refine_ls_extinction_method none
_refine_ls_goodness_of_fit_ref 0.83
_refine_ls_hydrogen_treatment constr
_refine_ls_matrix_type full
_refine_ls_number_parameters 88
_refine_ls_number_reflns 911
_refine_ls_number_restraints 1
_refine_ls_restrained_S_all 0.829
_refine_ls_R_factor_gt 0.0245
_refine_ls_shift/su_max 0.001
_refine_ls_structure_factor_coef Fsqd
_refine_ls_weighting_details 'calc w=1/[\s^2^(Fo^2^)+(0.0000P)^2^+0.0000P] where P=(Fo^2^+2Fc^2^)/3'
_refine_ls_weighting_scheme calc
_refine_ls_wR_factor_ref 0.0377
_reflns_number_gt 558
_reflns_number_total 911
_reflns_threshold_expression >2sigma(I)
_cod_data_source_file ic801211m_si_002_3.cif
_cod_data_source_block compound3
_cod_database_code 4306373

loop_
_symmetry_equiv_pos_as_xyz
'x, y, z'
'-y, x, z'
'-x, -y, z'
'y, -x, z'
'x+1/2, y+1/2, z+1/2'
'-y+1/2, x+1/2, z+1/2'
'-x+1/2, -y+1/2, z+1/2'
'y+1/2, -x+1/2, z+1/2'

loop_
_atom_site_label
_atom_site_type_symbol
_atom_site_fract_x
_atom_site_fract_y
_atom_site_fract_z
_atom_site_U_iso_or_equiv
_atom_site_adp_type
_atom_site_occupancy
_atom_site_calc_flag
_atom_site_refinement_flags
_atom_site_disorder_group
_atom_site_disorder_assembly
Pt1 Pt 0 0 0.18576(8) 0.0481(6) Uani 1 d S . .
Pt2 Pt 0 0 0.63705(8) 0.0523(6) Uani 1 d S . .
S1 S 0.11300(14) 0.07683(14) 0.1837(8) 0.0649(7) Uani 1 d . . .
S2 S 0.13539(14) 0.01654(15) 0.6484(7) 0.0639(8) Uani 1 d . . .
C3 C 0.2598(6) 0.1725(7) 0.416(4) 0.136(4) Uani 1 d . . .
H3A H 0.2299 0.1978 0.5326 0.164 Uiso 1 calc R . .
H3B H 0.2384 0.1903 0.2769 0.164 Uiso 1 calc R . .
C2 C 0.2502(5) 0.0887(6) 0.433(3) 0.076(3) Uani 1 d . . .
H2A H 0.2725 0.0733 0.5752 0.091 Uiso 1 calc R . .
C1 C 0.1636(5) 0.0621(5) 0.435(3) 0.057(2) Uani 1 d . . .
C4 C 0.3471(7) 0.1984(8) 0.433(4) 0.155(6) Uani 1 d . . .
H4A H 0.3509 0.255 0.4103 0.185 Uiso 1 calc R . .
H4B H 0.367 0.1865 0.5787 0.185 Uiso 1 calc R . .
C7 C 0.3001(7) 0.0468(7) 0.257(2) 0.126(5) Uani 1 d . . .
H7A H 0.2792 0.0589 0.1124 0.151 Uiso 1 calc R . .
H7B H 0.2969 -0.0099 0.2782 0.151 Uiso 1 calc R . .
C6 C 0.3868(7) 0.0733(9) 0.270(3) 0.143(6) Uani 1 d . . .
H6A H 0.4097 0.0531 0.4049 0.171 Uiso 1 calc R . .
H6B H 0.4156 0.0504 0.148 0.171 Uiso 1 calc R . .
C5 C 0.3961(8) 0.1566(10) 0.265(2) 0.141(6) Uani 1 d . . .
H5B H 0.3819 0.1757 0.1202 0.169 Uiso 1 calc R . .
H5A H 0.4513 0.1693 0.2896 0.169 Uiso 1 calc R . .

loop_
_atom_site_aniso_label
_atom_site_aniso_U_11
_atom_site_aniso_U_22
_atom_site_aniso_U_33
_atom_site_aniso_U_23
_atom_site_aniso_U_13
_atom_site_aniso_U_12
Pt1 0.0534(4) 0.0534(4) 0.0376(17) 0 0 0
Pt2 0.0593(5) 0.0593(5) 0.0383(17) 0 0 0
S1 0.0675(18) 0.0799(19) 0.047(2) -0.003(2) 0.0084(17) -0.0150(15)
S2 0.0575(17) 0.0842(19) 0.050(2) 0.004(2) -0.0026(15) 0.0004(16)
C3 0.080(9) 0.098(10) 0.231(13) -0.023(19) -0.006(19) -0.022(8)
C2 0.064(7) 0.085(8) 0.080(7) 0.033(11) 0.024(10) -0.012(6)
C1 0.057(6) 0.065(6) 0.048(6) 0.013(9) -0.008(9) -0.004(5)
C4 0.083(10) 0.154(14) 0.227(16) -0.107(16) 0.003(16) -0.051(10)
C7 0.059(9) 0.143(12) 0.174(12) -0.068(10) 0.026(9) -0.013(8)
C6 0.080(12) 0.145(14) 0.204(15) -0.046(12) 0.050(9) -0.005(11)
C5 0.093(12) 0.196(18) 0.135(12) -0.009(13) 0.037(9) -0.052(14)

loop_
_atom_type_symbol
_atom_type_description
_atom_type_scat_dispersion_real
_atom_type_scat_dispersion_imag
_atom_type_scat_source
C C 0.0181 0.0091 'International Tables Vol C Tables 4.2.6.8 and 6.1.1.4'
H H 0.0000 0.0000 'International Tables Vol C Tables 4.2.6.8 and 6.1.1.4'
S S 0.3331 0.5567 'International Tables Vol C Tables 4.2.6.8 and 6.1.1.4'
Pt Pt -4.5932 6.9264 'International Tables Vol C Tables 4.2.6.8 and 6.1.1.4'

loop_
_geom_angle_atom_site_label_1
_geom_angle_atom_site_label_2
_geom_angle_atom_site_label_3
_geom_angle
_geom_angle_site_symmetry_1
_geom_angle_site_symmetry_3
_geom_angle_publ_flag
S1 Pt1 S1 89.998(2) . 2 ?
S1 Pt1 S1 179.4(2) . 3 ?
S1 Pt1 S1 89.998(2) 2 3 ?
S1 Pt1 S1 89.9980(10) . 4 ?
S1 Pt1 S1 179.4(2) 2 4 ?
S1 Pt1 S1 89.998(2) 3 4 ?
S1 Pt1 Pt2 90.31(12) . . ?
S1 Pt1 Pt2 90.31(12) 2 . ?
S1 Pt1 Pt2 90.31(12) 3 . ?
S1 Pt1 Pt2 90.31(12) 4 . ?
S2 Pt2 S2 89.948(7) . 2 ?
S2 Pt2 S2 176.6(2) . 3 ?
S2 Pt2 S2 89.948(7) 2 3 ?
S2 Pt2 S2 89.948(7) . 4 ?
S2 Pt2 S2 176.6(2) 2 4 ?
S2 Pt2 S2 89.948(8) 3 4 ?
S2 Pt2 Pt1 91.72(12) . . ?
S2 Pt2 Pt1 91.72(12) 2 . ?
S2 Pt2 Pt1 91.72(12) 3 . ?
S2 Pt2 Pt1 91.72(12) 4 . ?
C1 S1 Pt1 108.5(3) . . ?
C1 S2 Pt2 109.5(4) . . ?
C2 C3 C4 112.6(10) . . ?
C3 C2 C1 113.6(8) . . ?
C3 C2 C7 110.3(11) . . ?
C1 C2 C7 113.2(13) . . ?
C2 C1 S2 115.9(12) . . ?
C2 C1 S1 114.5(12) . . ?
S2 C1 S1 129.1(5) . . ?
C5 C4 C3 110.6(12) . . ?
C2 C7 C6 110.7(10) . . ?
C5 C6 C7 113.3(13) . . ?
C6 C5 C4 113.2(14) . . ?

loop_
_geom_bond_atom_site_label_1
_geom_bond_atom_site_label_2
_geom_bond_distance
_geom_bond_site_symmetry_2
_geom_bond_publ_flag
Pt1 S1 2.313(2) . ?
Pt1 S1 2.313(2) 2 ?
Pt1 S1 2.313(2) 3 ?
Pt1 S1 2.313(2) 4 ?
Pt1 Pt2 2.7461(9) . ?
Pt2 S2 2.310(2) . ?
Pt2 S2 2.310(2) 2 ?
Pt2 S2 2.310(2) 3 ?
Pt2 S2 2.310(2) 4 ?
S1 C1 1.769(16) . ?
S2 C1 1.586(15) . ?
C3 C2 1.431(11) . ?
C3 C4 1.545(13) . ?
C2 C1 1.533(10) . ?
C2 C7 1.536(16) . ?
C4 C5 1.494(17) . ?
C7 C6 1.537(13) . ?
C6 C5 1.419(16) . ?
